data_7126359
loop_
_publ_author_name
'Pookkandam Parambil, Shandev'
'de Jong, Flip'
'Veys, Koen'
'Huang, Jianjun'
'Veettil, Santhini Pulikkal'
'Verhaeghe, Davy'
'Van Meervelt, Luc'
'Escudero, Daniel'
'Van der Auweraer, Mark'
'Dehaen, Wim'

_publ_section_title
;
 BOPAHY: a doubly chelated highly fluorescent pyrrole-acyl hydrazone
 -BF<sub>2</sub> chromophore.
;
_journal_issue 43
_journal_name_full 'Chemical communications (Cambridge, England)'
_journal_page_first 5791
_journal_page_last 5794
_journal_paper_doi 10.1039/d0cc01131b
_journal_volume 56
_journal_year 2020
_chemical_formula_moiety 'C12 H12 B2 F4 N4 O'
_chemical_formula_sum 'C12 H12 B2 F4 N4 O'
_chemical_formula_weight 325.88
_space_group_crystal_system monoclinic
_space_group_IT_number 4
_space_group_name_Hall 'P 2yb'
_space_group_name_H-M_alt 'P 1 21 1'
_atom_sites_solution_hydrogens geom
_audit_creation_date 2019-11-12
_audit_creation_method
;
Olex2 1.2
(compiled 2018.05.29 svn.r3510 for OlexSys, GUI svn.r5506)
;
_audit_update_record
;
2020-02-07 deposited with the CCDC.	2020-04-13 downloaded from the CCDC.
;
_cell_angle_alpha 90
_cell_angle_beta 109.221(6)
_cell_angle_gamma 90
_cell_formula_units_Z 2
_cell_length_a 10.2475(6)
_cell_length_b 4.8212(2)
_cell_length_c 15.1310(8)
_cell_measurement_reflns_used 4111
_cell_measurement_temperature 293(2)
_cell_measurement_theta_max 26.8540
_cell_measurement_theta_min 2.8950
_cell_volume 705.88(7)
_computing_cell_refinement 'CrysAlisPro 1.171.40.25a (Rigaku OD, 2018)'
_computing_data_collection 'CrysAlisPro 1.171.40.25a (Rigaku OD, 2018)'
_computing_data_reduction 'CrysAlisPro 1.171.40.25a (Rigaku OD, 2018)'
_computing_molecular_graphics 'Olex2 (Dolomanov et al., 2009)'
_computing_publication_material 'Olex2 (Dolomanov et al., 2009)'
_computing_structure_refinement 'ShelXL (Sheldrick, 2015)'
_computing_structure_solution 'SHELXT 2014/5 (Sheldrick, 2014)'
_diffrn_ambient_temperature 293(2)
_diffrn_detector 'CCD plate'
_diffrn_detector_area_resol_mean 15.9631
_diffrn_detector_type Eos
_diffrn_measured_fraction_theta_full 0.997
_diffrn_measured_fraction_theta_max 0.997
_diffrn_measurement_details
;
List of Runs (angles in degrees, time in seconds):

  # Type    Start    End  Width  t~exp~   \w     \q     \k     \f   Frames
#--------------------------------------------------------------------------
  1  \w     35.00  95.00   1.00   10.00    --   18.87 178.00  30.00   60
  2  \w     -7.00  91.00   1.00   10.00    --   18.87  38.00-180.00   98
  3  \w    -54.00  44.00   1.00   10.00    --   18.87 -38.00   0.00   98
  4  \w    -61.00  56.00   1.00   10.00    --  -17.07  19.00-150.00  117
  5  \w    -20.00  25.00   1.00   10.00    --  -17.07 -99.00   0.00   45
  6  \w    -50.00  40.00   1.00   10.00    --   18.87 -57.00-150.00   90
  7  \w     -3.00  68.00   1.00   10.00    --   18.87  57.00 -60.00   71
;
_diffrn_measurement_device 'four-circle diffractometer'
_diffrn_measurement_device_type 'SuperNova, Single source at offset/far, Eos'
_diffrn_measurement_method '\w scans'
_diffrn_orient_matrix_type 'CrysAlisPro convention (1999,Acta A55,543-557)'
_diffrn_orient_matrix_UB_11 -0.0671986000
_diffrn_orient_matrix_UB_12 0.0558634000
_diffrn_orient_matrix_UB_13 -0.0208784000
_diffrn_orient_matrix_UB_21 0.0020121000
_diffrn_orient_matrix_UB_22 -0.0372572000
_diffrn_orient_matrix_UB_23 -0.0448803000
_diffrn_orient_matrix_UB_31 -0.0293316000
_diffrn_orient_matrix_UB_32 -0.1307724000
_diffrn_orient_matrix_UB_33 0.0038893000
_diffrn_radiation_monochromator mirror
_diffrn_radiation_probe x-ray
_diffrn_radiation_type MoK\a
_diffrn_radiation_wavelength 0.71073
_diffrn_reflns_av_R_equivalents 0.0216
_diffrn_reflns_av_unetI/netI 0.0265
_diffrn_reflns_Laue_measured_fraction_full 0.997
_diffrn_reflns_Laue_measured_fraction_max 0.997
_diffrn_reflns_limit_h_max 12
_diffrn_reflns_limit_h_min -12
_diffrn_reflns_limit_k_max 6
_diffrn_reflns_limit_k_min -5
_diffrn_reflns_limit_l_max 18
_diffrn_reflns_limit_l_min -18
_diffrn_reflns_number 8064
_diffrn_reflns_point_group_measured_fraction_full 0.995
_diffrn_reflns_point_group_measured_fraction_max 0.994
_diffrn_reflns_theta_full 25.242
_diffrn_reflns_theta_max 26.368
_diffrn_reflns_theta_min 2.851
_diffrn_source 'micro-focus sealed X-ray tube'
_diffrn_source_type 'SuperNova (Mo) X-ray Source'
_exptl_absorpt_coefficient_mu 0.135
_exptl_absorpt_correction_T_max 1.00000
_exptl_absorpt_correction_T_min 0.73679
_exptl_absorpt_correction_type multi-scan
_exptl_absorpt_process_details
;
CrysAlisPro 1.171.40.25a (Rigaku Oxford Diffraction, 2018)
Empirical absorption correction using spherical harmonics,
 implemented in SCALE3 ABSPACK scaling algorithm.
;
_exptl_crystal_colour 'greenish yellow'
_exptl_crystal_colour_modifier greenish
_exptl_crystal_colour_primary yellow
_exptl_crystal_density_diffrn 1.533
_exptl_crystal_description block
_exptl_crystal_F_000 332
_exptl_crystal_size_max 0.5
_exptl_crystal_size_mid 0.25
_exptl_crystal_size_min 0.15
_refine_diff_density_max 0.133
_refine_diff_density_min -0.149
_refine_diff_density_rms 0.034
_refine_ls_abs_structure_details
;
 Flack x determined using 954 quotients [(I+)-(I-)]/[(I+)+(I-)]
 (Parsons, Flack and Wagner, Acta Cryst. B69 (2013) 249-259).
;
_refine_ls_abs_structure_Flack -0.2(3)
_refine_ls_extinction_method none
_refine_ls_goodness_of_fit_ref 1.112
_refine_ls_hydrogen_treatment constr
_refine_ls_matrix_type full
_refine_ls_number_parameters 210
_refine_ls_number_reflns 2850
_refine_ls_number_restraints 1
_refine_ls_restrained_S_all 1.111
_refine_ls_R_factor_all 0.0431
_refine_ls_R_factor_gt 0.0363
_refine_ls_shift/su_max 0.000
_refine_ls_shift/su_mean 0.000
_refine_ls_structure_factor_coef Fsqd
_refine_ls_weighting_details 'w=1/[\s^2^(Fo^2^)+(0.0291P)^2^+0.1824P] where P=(Fo^2^+2Fc^2^)/3'
_refine_ls_weighting_scheme calc
_refine_ls_wR_factor_gt 0.0813
_refine_ls_wR_factor_ref 0.0857
_reflns_Friedel_coverage 0.772
_reflns_Friedel_fraction_full 0.993
_reflns_Friedel_fraction_max 0.990
_reflns_number_gt 2551
_reflns_number_total 2850
_reflns_threshold_expression 'I > 2\s(I)'
_cod_data_source_file d0cc01131b2.cif
_cod_data_source_block wdh1094
_cod_depositor_comments 'Adding full bibliography for 7126359--7126362.cif.'
_cod_database_code 7126359
_shelx_shelxl_version_number 2016/4
_chemical_oxdiff_formula 'C12 H12 N4 O1 B2 F4'
_chemical_oxdiff_usercomment WDH-SD-38
_shelx_space_group_comment
;
The symmetry employed for this shelxl refinement is uniquely defined
by the following loop, which should always be used as a source of
symmetry information in preference to the above space-group names.
They are only intended as comments.
;
_shelx_estimated_absorpt_t_max 0.980
_shelx_estimated_absorpt_t_min 0.936
_diffrn_oxdiff_ac4_digest_frames
;
01c6228ec08f6248d8e5f853fb35e765da000273461
;
_reflns_odcompleteness_completeness 99.81
_reflns_odcompleteness_iscentric 1
_reflns_odcompleteness_theta 26.32
_olex2_refinement_description
;
1. Fixed Uiso
 At 1.2 times of:
  All C(H) groups, All N(H) groups
 At 1.5 times of:
  All C(H,H,H) groups
2.a Aromatic/amide H refined with riding coordinates:
 C7(H7), C10(H10), N16(H16), C17(H17), C18(H18), C19(H19)
2.b Idealised Me refined as rotating group:
 C22(H22A,H22B,H22C), C23(H23A,H23B,H23C)
;
_olex2_submission_original_sample_id WDH-SD-38
_olex2_submission_special_instructions 'No special instructions were received'
_oxdiff_exptl_absorpt_empirical_details
;
Empirical correction (ABSPACK) includes:
- Absorption correction using spherical harmonics
- Frame scaling
;
_oxdiff_exptl_absorpt_empirical_full_max 1.674
_oxdiff_exptl_absorpt_empirical_full_min 0.587

loop_
_space_group_symop_operation_xyz
'x, y, z'
'-x, y+1/2, -z'

loop_
_atom_site_label
_atom_site_type_symbol
_atom_site_fract_x
_atom_site_fract_y
_atom_site_fract_z
_atom_site_U_iso_or_equiv
_atom_site_adp_type
_atom_site_occupancy
_atom_site_site_symmetry_order
_atom_site_calc_flag
_atom_site_refinement_flags_posn
_atom_site_refinement_flags_adp
_atom_site_refinement_flags_occupancy
_atom_site_disorder_assembly
_atom_site_disorder_group
B1 B -0.6752(3) -0.2955(7) -0.8036(2) 0.0346(7) Uani 1 1 d . . . . .
N2 N -0.5501(2) -0.4687(5) -0.73687(14) 0.0320(5) Uani 1 1 d . . . . .
C3 C -0.4315(3) -0.5351(6) -0.74821(19) 0.0357(7) Uani 1 1 d . . . . .
O4 O -0.3502(2) -0.6960(5) -0.68364(14) 0.0485(6) Uani 1 1 d . . . . .
B5 B -0.4105(4) -0.7501(8) -0.6079(2) 0.0437(9) Uani 1 1 d . . . . .
N6 N -0.5521(3) -0.6006(5) -0.65466(15) 0.0370(6) Uani 1 1 d . . . . .
C7 C -0.6633(3) -0.5910(7) -0.63021(19) 0.0414(7) Uani 1 1 d . . . . .
H7 H -0.662893 -0.688105 -0.577025 0.050 Uiso 1 1 calc R . . . .
C8 C -0.7809(3) -0.4452(7) -0.67869(19) 0.0404(7) Uani 1 1 d . . . . .
C9 C -0.9056(3) -0.4074(9) -0.6599(2) 0.0503(9) Uani 1 1 d . . . . .
C10 C -0.9839(3) -0.2294(9) -0.7282(2) 0.0558(10) Uani 1 1 d . . . . .
H10 H -1.071982 -0.166216 -0.733621 0.067 Uiso 1 1 calc R . . . .
C11 C -0.9106(3) -0.1595(8) -0.7875(2) 0.0474(8) Uani 1 1 d . . . . .
N12 N -0.7864(2) -0.2900(6) -0.75758(15) 0.0380(6) Uani 1 1 d . . . . .
F13 F -0.62852(18) -0.0326(4) -0.81436(12) 0.0442(4) Uani 1 1 d . . . . .
F14 F -0.72052(17) -0.4235(4) -0.89036(10) 0.0427(4) Uani 1 1 d . . . . .
C15 C -0.3841(3) -0.4614(7) -0.82425(19) 0.0365(7) Uani 1 1 d . . . . .
N16 N -0.4367(3) -0.2576(6) -0.88947(17) 0.0429(6) Uani 1 1 d . . . . .
H16 H -0.503083 -0.146846 -0.890744 0.051 Uiso 1 1 calc R . . . .
C17 C -0.3670(3) -0.2591(8) -0.9516(2) 0.0487(8) Uani 1 1 d . . . . .
H17 H -0.382748 -0.140157 -1.002436 0.058 Uiso 1 1 calc R . . . .
C18 C -0.2705(3) -0.4624(8) -0.9274(2) 0.0527(9) Uani 1 1 d . . . . .
H18 H -0.208884 -0.507992 -0.958525 0.063 Uiso 1 1 calc R . . . .
C19 C -0.2803(3) -0.5908(8) -0.8474(2) 0.0508(9) Uani 1 1 d . . . . .
H19 H -0.226367 -0.737603 -0.815394 0.061 Uiso 1 1 calc R . . . .
F20 F -0.3349(2) -0.6237(5) -0.52636(12) 0.0605(6) Uani 1 1 d . . . . .
F21 F -0.4257(2) -1.0252(4) -0.59545(13) 0.0590(6) Uani 1 1 d . . . . .
C22 C -0.9427(4) -0.5383(11) -0.5813(3) 0.0719(13) Uani 1 1 d . . . . .
H22A H -0.886701 -0.459786 -0.522858 0.108 Uiso 1 1 calc GR . . . .
H22B H -0.926756 -0.734601 -0.580888 0.108 Uiso 1 1 calc GR . . . .
H22C H -1.038459 -0.504303 -0.590080 0.108 Uiso 1 1 calc GR . . . .
C23 C -0.9525(4) 0.0220(9) -0.8718(3) 0.0625(10) Uani 1 1 d . . . . .
H23A H -0.955564 -0.085324 -0.925878 0.094 Uiso 1 1 calc GR . . . .
H23B H -0.886654 0.169522 -0.863624 0.094 Uiso 1 1 calc GR . . . .
H23C H -1.042223 0.098718 -0.880206 0.094 Uiso 1 1 calc GR . . . .

loop_
_atom_site_aniso_label
_atom_site_aniso_U_11
_atom_site_aniso_U_22
_atom_site_aniso_U_33
_atom_site_aniso_U_23
_atom_site_aniso_U_13
_atom_site_aniso_U_12
B1 0.0419(18) 0.0324(18) 0.0312(15) 0.0015(14) 0.0142(14) 0.0007(15)
N2 0.0426(13) 0.0296(14) 0.0246(11) 0.0000(10) 0.0122(10) -0.0004(11)
C3 0.0416(15) 0.0328(16) 0.0299(13) 0.0002(12) 0.0079(12) -0.0003(13)
O4 0.0495(12) 0.0547(16) 0.0391(11) 0.0143(11) 0.0116(10) 0.0133(11)
B5 0.060(2) 0.038(2) 0.0307(16) 0.0049(16) 0.0125(16) 0.0023(18)
N6 0.0510(14) 0.0351(15) 0.0258(11) 0.0034(11) 0.0139(10) -0.0008(12)
C7 0.0585(19) 0.0396(18) 0.0289(14) -0.0024(14) 0.0180(14) -0.0075(15)
C8 0.0492(17) 0.0451(19) 0.0308(14) -0.0047(14) 0.0185(13) -0.0057(15)
C9 0.0543(19) 0.062(2) 0.0423(16) -0.0129(17) 0.0259(15) -0.0131(18)
C10 0.0466(18) 0.068(3) 0.059(2) -0.008(2) 0.0258(16) -0.0016(19)
C11 0.0441(18) 0.051(2) 0.0495(18) -0.0019(16) 0.0182(15) 0.0015(16)
N12 0.0434(13) 0.0402(15) 0.0322(12) -0.0008(11) 0.0149(10) 0.0002(12)
F13 0.0510(10) 0.0317(9) 0.0530(10) 0.0073(8) 0.0215(8) 0.0022(8)
F14 0.0503(9) 0.0496(11) 0.0268(8) -0.0046(8) 0.0106(7) 0.0026(9)
C15 0.0371(15) 0.0385(17) 0.0332(14) 0.0022(13) 0.0107(12) 0.0002(14)
N16 0.0471(14) 0.0441(16) 0.0433(13) 0.0085(13) 0.0227(12) 0.0029(13)
C17 0.0536(18) 0.056(2) 0.0422(16) 0.0052(17) 0.0228(15) -0.0042(18)
C18 0.0495(18) 0.068(3) 0.0497(18) -0.0027(18) 0.0284(15) -0.0010(19)
C19 0.0454(18) 0.058(2) 0.0508(18) 0.0049(18) 0.0186(15) 0.0093(17)
F20 0.0741(13) 0.0570(13) 0.0359(9) -0.0005(10) -0.0018(9) 0.0063(11)
F21 0.0902(15) 0.0361(11) 0.0484(11) 0.0094(9) 0.0197(11) 0.0067(10)
C22 0.078(3) 0.096(4) 0.056(2) -0.004(2) 0.042(2) -0.013(3)
C23 0.0501(19) 0.070(3) 0.067(2) 0.017(2) 0.0190(18) 0.015(2)

loop_
_atom_type_symbol
_atom_type_description
_atom_type_scat_dispersion_real
_atom_type_scat_dispersion_imag
_atom_type_scat_source
C C 0.0033 0.0016 'International Tables Vol C Tables 4.2.6.8 and 6.1.1.4'
H H 0.0000 0.0000 'International Tables Vol C Tables 4.2.6.8 and 6.1.1.4'
B B 0.0013 0.0007 'International Tables Vol C Tables 4.2.6.8 and 6.1.1.4'
F F 0.0171 0.0103 'International Tables Vol C Tables 4.2.6.8 and 6.1.1.4'
N N 0.0061 0.0033 'International Tables Vol C Tables 4.2.6.8 and 6.1.1.4'
O O 0.0106 0.0060 'International Tables Vol C Tables 4.2.6.8 and 6.1.1.4'

loop_
_geom_angle_atom_site_label_1
_geom_angle_atom_site_label_2
_geom_angle_atom_site_label_3
_geom_angle
_geom_angle_site_symmetry_1
_geom_angle_site_symmetry_3
_geom_angle_publ_flag
N12 B1 N2 106.8(2) . . ?
F13 B1 N2 108.6(2) . . ?
F13 B1 N12 112.2(3) . . ?
F13 B1 F14 108.5(2) . . ?
F14 B1 N2 108.5(2) . . ?
F14 B1 N12 112.0(3) . . ?
C3 N2 B1 129.1(2) . . ?
C3 N2 N6 106.7(2) . . ?
N6 N2 B1 124.0(2) . . ?
N2 C3 C15 127.8(3) . . ?
O4 C3 N2 115.7(2) . . ?
O4 C3 C15 116.4(3) . . ?
C3 O4 B5 110.7(2) . . ?
O4 B5 N6 97.4(2) . . ?
F20 B5 O4 111.1(3) . . ?
F20 B5 N6 111.6(3) . . ?
F21 B5 O4 111.9(3) . . ?
F21 B5 N6 112.4(3) . . ?
F21 B5 F20 111.6(3) . . ?
N2 N6 B5 109.1(2) . . ?
C7 N6 N2 120.2(2) . . ?
C7 N6 B5 130.7(3) . . ?
N6 C7 H7 118.1 . . ?
N6 C7 C8 123.9(3) . . ?
C8 C7 H7 118.1 . . ?
C7 C8 C9 130.6(3) . . ?
C7 C8 N12 120.7(3) . . ?
N12 C8 C9 108.7(3) . . ?
C8 C9 C22 126.1(4) . . ?
C10 C9 C8 105.8(3) . . ?
C10 C9 C22 128.2(3) . . ?
C9 C10 H10 125.4 . . ?
C9 C10 C11 109.3(3) . . ?
C11 C10 H10 125.4 . . ?
C10 C11 C23 129.2(3) . . ?
N12 C11 C10 108.7(3) . . ?
N12 C11 C23 122.1(3) . . ?
C8 N12 B1 124.0(3) . . ?
C11 N12 B1 128.2(3) . . ?
C11 N12 C8 107.6(2) . . ?
N16 C15 C3 126.8(3) . . ?
N16 C15 C19 107.2(3) . . ?
C19 C15 C3 126.0(3) . . ?
C15 N16 H16 125.6 . . ?
C17 N16 C15 108.9(3) . . ?
C17 N16 H16 125.6 . . ?
N16 C17 H17 125.6 . . ?
C18 C17 N16 108.7(3) . . ?
C18 C17 H17 125.6 . . ?
C17 C18 H18 126.2 . . ?
C17 C18 C19 107.6(3) . . ?
C19 C18 H18 126.2 . . ?
C15 C19 C18 107.7(3) . . ?
C15 C19 H19 126.2 . . ?
C18 C19 H19 126.2 . . ?
C9 C22 H22A 109.5 . . ?
C9 C22 H22B 109.5 . . ?
C9 C22 H22C 109.5 . . ?
H22A C22 H22B 109.5 . . ?
H22A C22 H22C 109.5 . . ?
H22B C22 H22C 109.5 . . ?
C11 C23 H23A 109.5 . . ?
C11 C23 H23B 109.5 . . ?
C11 C23 H23C 109.5 . . ?
H23A C23 H23B 109.5 . . ?
H23A C23 H23C 109.5 . . ?
H23B C23 H23C 109.5 . . ?

loop_
_geom_bond_atom_site_label_1
_geom_bond_atom_site_label_2
_geom_bond_distance
_geom_bond_site_symmetry_2
_geom_bond_publ_flag
B1 N2 1.584(4) . ?
B1 N12 1.519(4) . ?
B1 F13 1.383(4) . ?
B1 F14 1.385(4) . ?
N2 C3 1.321(4) . ?
N2 N6 1.403(3) . ?
C3 O4 1.310(3) . ?
C3 C15 1.433(4) . ?
O4 B5 1.493(4) . ?
B5 N6 1.565(5) . ?
B5 F20 1.366(4) . ?
B5 F21 1.356(4) . ?
N6 C7 1.309(4) . ?
C7 H7 0.9300 . ?
C7 C8 1.380(4) . ?
C8 C9 1.409(4) . ?
C8 N12 1.394(4) . ?
C9 C10 1.379(5) . ?
C9 C22 1.501(5) . ?
C10 H10 0.9300 . ?
C10 C11 1.388(4) . ?
C11 N12 1.357(4) . ?
C11 C23 1.489(5) . ?
C15 N16 1.371(4) . ?
C15 C19 1.374(4) . ?
N16 H16 0.8600 . ?
N16 C17 1.355(4) . ?
C17 H17 0.9300 . ?
C17 C18 1.354(5) . ?
C18 H18 0.9300 . ?
C18 C19 1.392(5) . ?
C19 H19 0.9300 . ?
C22 H22A 0.9600 . ?
C22 H22B 0.9600 . ?
C22 H22C 0.9600 . ?
C23 H23A 0.9600 . ?
C23 H23B 0.9600 . ?
C23 H23C 0.9600 . ?

loop_
_geom_torsion_atom_site_label_1
_geom_torsion_atom_site_label_2
_geom_torsion_atom_site_label_3
_geom_torsion_atom_site_label_4
_geom_torsion
_geom_torsion_site_symmetry_1
_geom_torsion_site_symmetry_2
_geom_torsion_site_symmetry_3
_geom_torsion_site_symmetry_4
_geom_torsion_publ_flag
B1 N2 C3 O4 -175.9(3) . . . . ?
B1 N2 C3 C15 1.4(5) . . . . ?
B1 N2 N6 B5 180.0(3) . . . . ?
B1 N2 N6 C7 1.8(4) . . . . ?
N2 B1 N12 C8 -8.2(4) . . . . ?
N2 B1 N12 C11 177.9(3) . . . . ?
N2 C3 O4 B5 -3.8(4) . . . . ?
N2 C3 C15 N16 16.1(5) . . . . ?
N2 C3 C15 C19 -161.1(3) . . . . ?
N2 N6 C7 C8 -3.1(4) . . . . ?
C3 N2 N6 B5 4.1(3) . . . . ?
C3 N2 N6 C7 -174.1(3) . . . . ?
C3 O4 B5 N6 5.5(3) . . . . ?
C3 O4 B5 F20 -111.1(3) . . . . ?
C3 O4 B5 F21 123.4(3) . . . . ?
C3 C15 N16 C17 -177.9(3) . . . . ?
C3 C15 C19 C18 177.8(3) . . . . ?
O4 C3 C15 N16 -166.7(3) . . . . ?
O4 C3 C15 C19 16.1(4) . . . . ?
O4 B5 N6 N2 -5.7(3) . . . . ?
O4 B5 N6 C7 172.3(3) . . . . ?
B5 N6 C7 C8 179.1(3) . . . . ?
N6 N2 C3 O4 -0.4(3) . . . . ?
N6 N2 C3 C15 176.9(3) . . . . ?
N6 C7 C8 C9 -177.6(3) . . . . ?
N6 C7 C8 N12 -1.6(5) . . . . ?
C7 C8 C9 C10 176.4(3) . . . . ?
C7 C8 C9 C22 -3.9(6) . . . . ?
C7 C8 N12 B1 8.0(5) . . . . ?
C7 C8 N12 C11 -177.0(3) . . . . ?
C8 C9 C10 C11 0.1(4) . . . . ?
C9 C8 N12 B1 -175.2(3) . . . . ?
C9 C8 N12 C11 -0.1(4) . . . . ?
C9 C10 C11 N12 -0.2(4) . . . . ?
C9 C10 C11 C23 179.0(4) . . . . ?
C10 C11 N12 B1 175.0(3) . . . . ?
C10 C11 N12 C8 0.2(4) . . . . ?
N12 B1 N2 C3 178.3(3) . . . . ?
N12 B1 N2 N6 3.5(4) . . . . ?
N12 C8 C9 C10 0.0(4) . . . . ?
N12 C8 C9 C22 179.7(3) . . . . ?
F13 B1 N2 C3 -60.4(4) . . . . ?
F13 B1 N2 N6 124.7(2) . . . . ?
F13 B1 N12 C8 -127.1(3) . . . . ?
F13 B1 N12 C11 59.0(4) . . . . ?
F14 B1 N2 C3 57.4(4) . . . . ?
F14 B1 N2 N6 -117.4(3) . . . . ?
F14 B1 N12 C8 110.5(3) . . . . ?
F14 B1 N12 C11 -63.5(4) . . . . ?
C15 C3 O4 B5 178.6(3) . . . . ?
C15 N16 C17 C18 0.3(4) . . . . ?
N16 C15 C19 C18 0.1(4) . . . . ?
N16 C17 C18 C19 -0.2(4) . . . . ?
C17 C18 C19 C15 0.1(4) . . . . ?
C19 C15 N16 C17 -0.2(4) . . . . ?
F20 B5 N6 N2 110.6(3) . . . . ?
F20 B5 N6 C7 -71.5(4) . . . . ?
F21 B5 N6 N2 -123.2(3) . . . . ?
F21 B5 N6 C7 54.8(4) . . . . ?
C22 C9 C10 C11 -179.5(4) . . . . ?
C23 C11 N12 B1 -4.3(5) . . . . ?
C23 C11 N12 C8 -179.1(3) . . . . ?
